data_7157465
loop_
_publ_author_name
'Yang, Zhen'
'He, Jing'
'Wei, Yueting'
'Li, Weiwei'
'Liu, Ping'

_publ_section_title
;
 KI/TBHP-promoted [3 + 2] cycloaddition of pyrrolo[1,2-a]quinoxalines and
 N-arylsulfonylhydrazones.
;
_journal_issue 17
_journal_name_full 'Organic &amp; biomolecular chemistry'
_journal_page_first 3360
_journal_page_last 3366
_journal_paper_doi 10.1039/d0ob00494d
_journal_volume 18
_journal_year 2020
_chemical_formula_moiety 'C26 H22 N4 O2 S'
_chemical_formula_sum 'C26 H22 N4 O2 S'
_chemical_formula_weight 454.53
_space_group_crystal_system orthorhombic
_space_group_IT_number 29
_space_group_name_Hall 'P 2c -2ac'
_space_group_name_H-M_alt 'P c a 21'
_atom_sites_solution_hydrogens geom
_atom_sites_solution_primary dual
_audit_creation_date 2019-04-22
_audit_creation_method
;
Olex2 1.2
(compiled 2018.05.29 svn.r3508 for OlexSys, GUI svn.r5506)
;
_audit_update_record
;
2019-04-22 deposited with the CCDC.	2020-04-14 downloaded from the CCDC.
;
_cell_angle_alpha 90
_cell_angle_beta 90
_cell_angle_gamma 90
_cell_formula_units_Z 4
_cell_length_a 11.5618(5)
_cell_length_b 20.0595(10)
_cell_length_c 20.7439(10)
_cell_measurement_reflns_used 9953
_cell_measurement_temperature 100
_cell_measurement_theta_max 27.405
_cell_measurement_theta_min 2.256
_cell_volume 4811.0(4)
_computing_cell_refinement 'SAINT V8.38A (?, 2016)'
_computing_data_reduction 'SAINT V8.38A (?, 2016)'
_computing_molecular_graphics 'Olex2 (Dolomanov et al., 2009)'
_computing_publication_material 'Olex2 (Dolomanov et al., 2009)'
_computing_structure_refinement 'ShelXL (Sheldrick, 2015)'
_computing_structure_solution 'ShelXT (Sheldrick, 2015)'
_diffrn_ambient_temperature 100.0
_diffrn_measured_fraction_theta_full 0.999
_diffrn_measured_fraction_theta_max 0.999
_diffrn_measurement_device_type 'Bruker APEX-II CCD'
_diffrn_measurement_method '\w scans'
_diffrn_radiation_type MoK\a
_diffrn_radiation_wavelength 0.71073
_diffrn_reflns_av_R_equivalents 0.1080
_diffrn_reflns_av_unetI/netI 0.0623
_diffrn_reflns_Laue_measured_fraction_full 0.999
_diffrn_reflns_Laue_measured_fraction_max 0.999
_diffrn_reflns_limit_h_max 14
_diffrn_reflns_limit_h_min -13
_diffrn_reflns_limit_k_max 24
_diffrn_reflns_limit_k_min -24
_diffrn_reflns_limit_l_max 25
_diffrn_reflns_limit_l_min -25
_diffrn_reflns_number 49632
_diffrn_reflns_point_group_measured_fraction_full 0.999
_diffrn_reflns_point_group_measured_fraction_max 0.999
_diffrn_reflns_theta_full 25.242
_diffrn_reflns_theta_max 25.500
_diffrn_reflns_theta_min 2.211
_diffrn_standards_number 0
_exptl_absorpt_coefficient_mu 0.082
_exptl_absorpt_correction_T_max 0.7456
_exptl_absorpt_correction_T_min 0.6770
_exptl_absorpt_correction_type multi-scan
_exptl_absorpt_process_details
'SADABS-2016/2 (Bruker,2016/2) was used for absorption correction. wR2(int) was 0.1031 before and 0.0748 after correction. The Ratio of minimum to maximum transmission is 0.9080. The \l/2 correction factor is Not present.'
_exptl_crystal_colour red
_exptl_crystal_colour_primary red
_exptl_crystal_density_diffrn 0.628
_exptl_crystal_description block
_exptl_crystal_F_000 952
_exptl_crystal_size_max 0.15
_exptl_crystal_size_mid 0.12
_exptl_crystal_size_min 0.08
_platon_squeeze_details
;
TITL ww_a.res in Pca2(1)
CELL   11.5618   20.0595   20.7439     90.00     90.00     90.00
SPGR Pca21
# Solvent Accessible Volume =      2950
# Electrons Found in S.A.V. =       970
# Note: Atoms in Void as Cxxx and Qxxx all others
C101 0.829 0.702 0.781 !      15.95 eA-3
C102 0.360 0.197 0.609 !      14.85 eA-3
C103 0.985 0.702 0.667 !      14.16 eA-3
C104 0.517 0.196 0.715 !      13.86 eA-3
C105 0.220 0.891 0.824 !      12.65 eA-3
C106 0.563 0.667 0.177 !      12.50 eA-3
C107 0.905 0.828 0.716 !      12.26 eA-3
C108 0.189 0.852 0.305 !       5.36 eA-3
C109 0.312 0.884 0.776 !       5.33 eA-3
C110 0.547 0.733 0.482 !       5.18 eA-3
C111 0.658 0.106 0.072 !       5.14 eA-3
C112 0.312 0.954 0.913 !       4.84 eA-3
C113 0.029 0.257 0.138 !       4.79 eA-3
C114 0.204 0.861 0.026 !       4.68 eA-3
C115 0.236 0.794 0.095 !       4.57 eA-3
C116 0.311 0.857 0.622 !       4.44 eA-3
C117 0.750 0.115 0.898 !       4.42 eA-3
C118 0.860 0.831 0.906 !       4.37 eA-3
C119 0.221 0.991 0.955 !       4.24 eA-3
C120 0.406 0.955 0.585 !       4.18 eA-3
C121 0.562 0.013 0.823 !       4.11 eA-3
C122 0.142 0.969 0.973 !       3.97 eA-3
C123 0.550 0.750 0.229 !       3.94 eA-3
C124 0.250 0.821 0.508 !       3.76 eA-3
C125 0.890 0.838 0.032 !       3.75 eA-3
C126 0.579 0.940 0.016 !       3.73 eA-3
C127 0.187 0.909 0.953 !       3.69 eA-3
C128 0.079 0.203 0.459 !       3.49 eA-3
C129 0.313 0.107 0.903 !       3.29 eA-3
C130 0.859 0.835 0.227 !       3.15 eA-3
C131 0.656 0.037 0.805 !       3.13 eA-3
C132 0.216 0.988 0.752 !       3.01 eA-3
C133 0.904 0.929 0.243 !       2.93 eA-3
C134 0.874 0.886 0.023 !       2.85 eA-3
C135 0.140 1.002 0.018 !       2.84 eA-3
C136 0.220 0.010 0.260 !       2.83 eA-3
C137 0.688 0.946 0.731 !       2.71 eA-3
C138 0.483 0.040 0.539 !       2.65 eA-3
C139 0.423 0.081 0.292 !       2.64 eA-3
C140 0.328 0.096 0.017 !       2.63 eA-3
C141 0.203 0.070 0.456 !       2.58 eA-3
C142 0.845 0.940 0.946 !       2.56 eA-3
C143 0.065 0.148 0.736 !       2.53 eA-3
C144 0.235 0.079 0.224 !       2.52 eA-3
C145 0.564 0.014 0.132 !       2.50 eA-3
C146 0.486 0.962 0.641 !       2.49 eA-3
C147 0.062 0.915 0.580 !       2.37 eA-3
C148 0.923 0.720 0.647 !       2.33 eA-3
C149 0.689 1.002 0.440 !       2.17 eA-3
C150 0.578 0.993 0.038 !       2.15 eA-3
C151 0.420 0.979 0.539 !       2.13 eA-3
C152 0.481 0.024 0.645 !       2.00 eA-3
C153 0.078 0.296 0.437 !       2.00 eA-3
C154 0.472 0.078 0.571 !       1.96 eA-3
C155 0.737 0.222 0.474 !       1.93 eA-3
C156 0.237 0.801 0.968 !       1.82 eA-3
C157 0.626 0.907 0.361 !       1.79 eA-3
C158 0.407 0.985 0.082 !       1.79 eA-3
C159 0.016 0.811 0.105 !       1.77 eA-3
C160 0.405 0.154 0.595 !       1.74 eA-3
C161 0.500 0.846 0.562 !       1.73 eA-3
C162 0.248 0.893 0.649 !       1.72 eA-3
C163 0.860 0.119 0.490 !       1.71 eA-3
C164 0.579 0.800 0.754 !       1.71 eA-3
C165 0.030 0.298 0.222 !       1.67 eA-3
Q166 0.718 0.235 0.545 !       1.66 eA-3
C167 1.001 0.828 0.906 !       1.66 eA-3
Q168 0.140 0.259 0.060 !       1.63 eA-3
Q169 0.905 0.700 0.018 !       1.61 eA-3
C170 0.784 0.853 0.922 !       1.61 eA-3
C171 0.548 0.025 0.631 !       1.61 eA-3
C172 0.999 0.885 0.249 !       1.59 eA-3
C173 0.640 0.078 0.602 !       1.58 eA-3
C174 0.157 0.853 0.506 !       1.57 eA-3
Q175 0.764 0.672 0.753 !       1.57 eA-3
C176 0.563 0.821 0.578 !       1.56 eA-3
C177 0.142 0.268 0.378 !       1.56 eA-3
Q178 0.060 0.606 0.675 !       1.55 eA-3
C179 0.015 0.705 0.722 !       1.55 eA-3
C180 0.545 1.003 0.435 !       1.55 eA-3
C181 0.519 0.715 0.528 !       1.54 eA-3
C182 0.671 0.082 0.793 !       1.53 eA-3
C183 0.467 0.923 0.861 !       1.51 eA-3
Q184 0.721 0.748 0.014 !       1.51 eA-3
C185 0.078 0.789 0.673 !       1.50 eA-3
Q186 0.388 0.748 0.002 !       1.47 eA-3
C187 0.406 0.989 0.984 !       1.47 eA-3
C188 0.313 0.835 0.935 !       1.47 eA-3
C189 0.533 0.250 0.689 !       1.47 eA-3
Q190 0.345 0.332 0.822 !       1.46 eA-3
C191 0.184 0.106 0.355 !       1.45 eA-3
C192 0.577 0.944 0.417 !       1.44 eA-3
C193 0.217 0.831 0.607 !       1.42 eA-3
C194 0.049 0.826 0.801 !       1.42 eA-3
Q195 0.483 0.595 0.158 !       1.42 eA-3
C196 0.501 0.973 0.423 !       1.42 eA-3
C197 0.628 0.116 0.467 !       1.42 eA-3
C198 0.064 0.917 0.050 !       1.41 eA-3
C199 0.592 0.928 0.966 !       1.40 eA-3
;
_refine_diff_density_max 0.438
_refine_diff_density_min -0.871
_refine_diff_density_rms 0.091
_refine_ls_abs_structure_details
;
 Refined as an inversion twin.
;
_refine_ls_abs_structure_Flack 0.6(2)
_refine_ls_extinction_method none
_refine_ls_goodness_of_fit_ref 1.096
_refine_ls_hydrogen_treatment constr
_refine_ls_matrix_type full
_refine_ls_number_parameters 301
_refine_ls_number_reflns 8922
_refine_ls_number_restraints 605
_refine_ls_restrained_S_all 1.064
_refine_ls_R_factor_all 0.1026
_refine_ls_R_factor_gt 0.0924
_refine_ls_shift/su_max 0.001
_refine_ls_shift/su_mean 0.000
_refine_ls_structure_factor_coef Fsqd
_refine_ls_weighting_details 'w=1/[\s^2^(Fo^2^)+(0.1489P)^2^+8.8842P] where P=(Fo^2^+2Fc^2^)/3'
_refine_ls_weighting_scheme calc
_refine_ls_wR_factor_gt 0.2486
_refine_ls_wR_factor_ref 0.2593
_reflns_Friedel_coverage 0.940
_reflns_Friedel_fraction_full 0.999
_reflns_Friedel_fraction_max 0.999
_reflns_number_gt 7886
_reflns_number_total 8922
_reflns_threshold_expression 'I > 2\s(I)'
_cod_data_source_file d0ob00494d2.cif
_cod_data_source_block ww_sq
_cod_depositor_comments 'Adding full bibliography for 7157465.cif.'
_cod_database_code 7157465
_shelx_shelxl_version_number 2018/3
_shelx_space_group_comment
;
The symmetry employed for this shelxl refinement is uniquely defined
by the following loop, which should always be used as a source of
symmetry information in preference to the above space-group names.
They are only intended as comments.
;
_shelx_estimated_absorpt_t_max 0.993
_shelx_estimated_absorpt_t_min 0.988
_olex2_refinement_description
;
1. Twinned data refinement
 Scales: 0.4(2)
 0.6(2)
2. Fixed Uiso
 At 1.2 times of:
  All C(H) groups
 At 1.5 times of:
  All C(H,H,H) groups
3. Rigid bond restraints
 All non-hydrogen atoms
 with sigma for 1-2 distances of 0.01 and sigma for 1-3 distances of 0.01
4. Uiso/Uaniso restraints and constraints
All non-hydrogen atoms have similar U: within 2A with sigma of 0.04 and sigma
for terminal atoms of 0.08
5. Rigid body (RIGU) restrains
 All non-hydrogen atoms
 with sigma for 1-2 distances of 0.004 and sigma for 1-3 distances of 0.004
6.a Ternary CH refined with riding coordinates:
 C18(H18)
6.b Aromatic/amide H refined with riding coordinates:
 C24(H24), C15(H15), C7(H7), C20(H20), C26(H26), C25(H25), C23(H23), C4(H4),
 C19(H19), C11(H11), C10(H10), C6(H6), C3(H3), C14(H14), C21(H21)
6.c Idealised Me refined as rotating group:
 C13(H13A,H13B,H13C), C1(H1A,H1B,H1C)
;
_platon_squeeze_void_probe_radius 1.20
_olex2_submission_special_instructions 'No special instructions were received'

loop_
_space_group_symop_operation_xyz
'x, y, z'
'-x, -y, z+1/2'
'x+1/2, -y, z'
'-x+1/2, y, z+1/2'

loop_
_atom_site_label
_atom_site_type_symbol
_atom_site_fract_x
_atom_site_fract_y
_atom_site_fract_z
_atom_site_U_iso_or_equiv
_atom_site_adp_type
_atom_site_occupancy
_atom_site_site_symmetry_order
_atom_site_calc_flag
_atom_site_refinement_flags_posn
_atom_site_refinement_flags_adp
_atom_site_refinement_flags_occupancy
_atom_site_disorder_assembly
_atom_site_disorder_group
S001 S 0.71447(14) 0.38738(8) 0.55645(8) 0.0240(4) Uani 1 1 d . U . . .
O1 O 0.6154(4) 0.3432(2) 0.5494(2) 0.0250(10) Uani 1 1 d . U . . .
N9 N 0.8336(6) 0.4580(3) 0.4768(3) 0.0353(14) Uani 1 1 d . U . . .
O2 O 0.8117(4) 0.3627(2) 0.5920(2) 0.0278(10) Uani 1 1 d . U . . .
N3 N 0.6642(6) 0.3979(3) 0.3124(3) 0.0300(13) Uani 1 1 d . U . . .
N2 N 0.6735(5) 0.4757(3) 0.4157(3) 0.0244(11) Uani 1 1 d . U . . .
C24 C 0.5400(6) 0.4756(4) 0.2557(3) 0.0272(14) Uani 1 1 d . U . . .
H24 H 0.535998 0.448230 0.218332 0.033 Uiso 1 1 calc R . . . .
C8 C 0.7815(5) 0.4996(3) 0.4420(3) 0.0179(12) Uani 1 1 d . U . . .
C5 C 0.8210(5) 0.5680(3) 0.4294(3) 0.0212(12) Uani 1 1 d . U . . .
C27 C 0.6106(5) 0.5015(3) 0.3623(3) 0.0202(12) Uani 1 1 d . U . . .
C22 C 0.6041(6) 0.4555(3) 0.3084(3) 0.0231(13) Uani 1 1 d . U . . .
C15 C 0.7497(7) 0.4950(4) 0.6305(4) 0.0337(16) Uani 1 1 d . U . . .
H15 H 0.812973 0.470631 0.647792 0.040 Uiso 1 1 calc R . . . .
C17 C 0.7001(5) 0.3668(3) 0.3701(3) 0.0224(12) Uani 1 1 d . U . . .
C16 C 0.6801(6) 0.4679(4) 0.5863(3) 0.0274(14) Uani 1 1 d . U . . .
C7 C 0.8808(6) 0.6739(4) 0.4734(4) 0.0307(15) Uani 1 1 d . U . . .
H7 H 0.892123 0.701845 0.509849 0.037 Uiso 1 1 calc R . . . .
C20 C 0.7391(6) 0.2986(3) 0.2870(3) 0.0254(14) Uani 1 1 d . U . . .
H20 H 0.765962 0.261483 0.262873 0.030 Uiso 1 1 calc R . . . .
C13 C 0.6016(8) 0.6649(4) 0.6512(4) 0.0400(18) Uani 1 1 d . U . . .
H13A H 0.633924 0.698229 0.621750 0.060 Uiso 1 1 calc GR . . . .
H13B H 0.633732 0.671612 0.694477 0.060 Uiso 1 1 calc GR . . . .
H13C H 0.517276 0.669731 0.652819 0.060 Uiso 1 1 calc GR . . . .
C26 C 0.5505(6) 0.5603(4) 0.3631(4) 0.0314(15) Uani 1 1 d . U . . .
H26 H 0.552341 0.588304 0.399945 0.038 Uiso 1 1 calc R . . . .
C25 C 0.4872(7) 0.5781(4) 0.3095(4) 0.0309(15) Uani 1 1 d . U . . .
H25 H 0.448262 0.619758 0.309575 0.037 Uiso 1 1 calc R . . . .
C23 C 0.4784(6) 0.5392(4) 0.2578(3) 0.0289(15) Uani 1 1 d . U . . .
H23 H 0.432137 0.552779 0.222247 0.035 Uiso 1 1 calc R . . . .
C4 C 0.8472(6) 0.5906(4) 0.3688(4) 0.0280(14) Uani 1 1 d . U . . .
H4 H 0.836377 0.562065 0.332743 0.034 Uiso 1 1 calc R . . . .
C12 C 0.6313(7) 0.5978(4) 0.6283(4) 0.0328(15) Uani 1 1 d . U . . .
C19 C 0.7469(6) 0.3060(3) 0.3531(3) 0.0273(14) Uani 1 1 d . U . . .
H19 H 0.779293 0.274455 0.382138 0.033 Uiso 1 1 calc R . . . .
C11 C 0.5588(6) 0.5647(4) 0.5822(4) 0.0312(15) Uani 1 1 d . U . . .
H11 H 0.493856 0.587769 0.565140 0.037 Uiso 1 1 calc R . . . .
C2 C 0.9078(5) 0.6981(3) 0.4127(3) 0.0211(12) Uani 1 1 d . U . . .
C10 C 0.5797(6) 0.5023(4) 0.5624(4) 0.0322(15) Uani 1 1 d . U . . .
H10 H 0.528774 0.481033 0.532969 0.039 Uiso 1 1 calc R . . . .
C6 C 0.8375(6) 0.6100(4) 0.4826(4) 0.0290(15) Uani 1 1 d . U . . .
H6 H 0.819251 0.594878 0.524720 0.035 Uiso 1 1 calc R . . . .
N1 N 0.7608(5) 0.3981(3) 0.4817(3) 0.0231(11) Uani 1 1 d . U . . .
C18 C 0.6699(6) 0.4048(3) 0.4307(3) 0.0230(13) Uani 1 1 d . U . . .
H18 H 0.592181 0.391492 0.447375 0.028 Uiso 1 1 calc R . . . .
C3 C 0.8914(6) 0.6577(4) 0.3590(4) 0.0301(15) Uani 1 1 d . U . . .
H3 H 0.908617 0.673597 0.316892 0.036 Uiso 1 1 calc R . . . .
C14 C 0.7269(7) 0.5605(4) 0.6507(4) 0.0376(17) Uani 1 1 d . U . . .
H14 H 0.778101 0.580615 0.680729 0.045 Uiso 1 1 calc R . . . .
C21 C 0.6897(7) 0.3500(4) 0.2642(4) 0.0336(15) Uani 1 1 d . U . . .
H21 H 0.671823 0.355647 0.219827 0.040 Uiso 1 1 calc R . . . .
C1 C 0.9521(7) 0.7662(4) 0.4081(4) 0.0396(18) Uani 1 1 d . U . . .
H1A H 0.887503 0.797724 0.410229 0.059 Uiso 1 1 calc GR . . . .
H1B H 0.993163 0.771806 0.367155 0.059 Uiso 1 1 calc GR . . . .
H1C H 1.005372 0.774635 0.443953 0.059 Uiso 1 1 calc GR . . . .

loop_
_atom_site_aniso_label
_atom_site_aniso_U_11
_atom_site_aniso_U_22
_atom_site_aniso_U_33
_atom_site_aniso_U_23
_atom_site_aniso_U_13
_atom_site_aniso_U_12
S001 0.0212(7) 0.0263(8) 0.0244(8) 0.0024(7) -0.0018(7) -0.0033(6)
O1 0.021(2) 0.026(2) 0.028(2) 0.000(2) -0.002(2) -0.0115(19)
N9 0.028(3) 0.035(3) 0.043(4) 0.000(3) -0.001(3) -0.002(3)
O2 0.029(2) 0.030(2) 0.025(2) 0.002(2) -0.005(2) -0.002(2)
N3 0.028(3) 0.034(3) 0.028(3) 0.000(2) -0.006(2) 0.000(3)
N2 0.018(3) 0.030(3) 0.026(3) -0.003(2) -0.003(2) -0.004(2)
C24 0.029(4) 0.028(3) 0.024(3) -0.004(3) 0.000(3) -0.002(3)
C8 0.011(3) 0.031(3) 0.011(3) 0.001(2) -0.001(2) -0.002(2)
C5 0.016(3) 0.022(3) 0.025(3) -0.002(2) 0.000(2) 0.003(2)
C27 0.018(3) 0.029(3) 0.014(3) 0.002(2) -0.001(2) -0.005(2)
C22 0.023(3) 0.022(3) 0.024(3) -0.003(2) 0.001(2) -0.005(3)
C15 0.024(3) 0.046(4) 0.031(4) 0.000(3) -0.004(3) 0.000(3)
C17 0.018(3) 0.025(3) 0.024(3) 0.005(2) -0.003(2) -0.003(2)
C16 0.025(3) 0.029(3) 0.029(3) -0.004(3) 0.004(3) 0.000(3)
C7 0.028(4) 0.029(3) 0.035(3) -0.002(3) -0.003(3) -0.005(3)
C20 0.027(3) 0.024(3) 0.025(3) -0.004(2) 0.000(3) -0.007(3)
C13 0.043(5) 0.047(4) 0.030(4) 0.000(3) 0.001(3) 0.004(4)
C26 0.032(4) 0.035(4) 0.028(3) -0.004(3) -0.003(3) 0.001(3)
C25 0.035(4) 0.026(3) 0.032(3) 0.004(3) -0.001(3) 0.002(3)
C23 0.028(3) 0.032(4) 0.026(3) 0.002(3) 0.000(3) 0.003(3)
C4 0.024(3) 0.030(3) 0.030(3) -0.004(3) 0.001(3) -0.002(3)
C12 0.034(4) 0.035(4) 0.029(4) -0.001(3) -0.003(3) 0.000(3)
C19 0.024(3) 0.028(3) 0.030(3) -0.001(3) -0.003(3) -0.001(3)
C11 0.026(3) 0.035(4) 0.032(4) 0.004(3) -0.006(3) 0.001(3)
C2 0.015(3) 0.022(3) 0.026(3) 0.003(2) -0.001(3) 0.000(2)
C10 0.023(3) 0.038(3) 0.035(4) 0.002(3) -0.004(3) -0.004(3)
C6 0.023(3) 0.030(3) 0.034(4) 0.002(3) 0.006(3) 0.000(3)
N1 0.017(3) 0.028(3) 0.025(3) 0.002(2) 0.000(2) -0.001(2)
C18 0.017(3) 0.026(3) 0.026(3) 0.003(2) -0.001(2) 0.001(2)
C3 0.024(3) 0.039(4) 0.028(3) 0.005(3) 0.000(3) -0.004(3)
C14 0.022(3) 0.054(4) 0.036(4) -0.006(3) -0.001(3) 0.000(3)
C21 0.034(4) 0.033(4) 0.034(3) -0.002(3) -0.002(3) -0.003(3)
C1 0.033(4) 0.038(4) 0.047(5) -0.002(3) 0.004(4) -0.007(3)

loop_
_atom_type_symbol
_atom_type_description
_atom_type_scat_dispersion_real
_atom_type_scat_dispersion_imag
_atom_type_scat_source
C C 0.0033 0.0016 'International Tables Vol C Tables 4.2.6.8 and 6.1.1.4'
H H 0.0000 0.0000 'International Tables Vol C Tables 4.2.6.8 and 6.1.1.4'
N N 0.0061 0.0033 'International Tables Vol C Tables 4.2.6.8 and 6.1.1.4'
O O 0.0106 0.0060 'International Tables Vol C Tables 4.2.6.8 and 6.1.1.4'
S S 0.1246 0.1234 'International Tables Vol C Tables 4.2.6.8 and 6.1.1.4'

loop_
_geom_angle_atom_site_label_1
_geom_angle_atom_site_label_2
_geom_angle_atom_site_label_3
_geom_angle
_geom_angle_site_symmetry_1
_geom_angle_site_symmetry_3
_geom_angle_publ_flag
O1 S001 C16 114.4(3) . . ?
O1 S001 N1 103.9(3) . . ?
O2 S001 O1 117.3(3) . . ?
O2 S001 C16 108.1(3) . . ?
O2 S001 N1 105.8(3) . . ?
N1 S001 C16 106.3(3) . . ?
C8 N9 N1 107.9(6) . . ?
C22 N3 C17 125.5(6) . . ?
C22 N3 C21 130.1(6) . . ?
C17 N3 C21 103.7(6) . . ?
C8 N2 C18 105.6(5) . . ?
C27 N2 C8 128.0(5) . . ?
C27 N2 C18 120.4(5) . . ?
C22 C24 C23 119.5(6) . . ?
N9 C8 N2 114.2(6) . . ?
N9 C8 C5 125.0(6) . . ?
N2 C8 C5 120.7(6) . . ?
C4 C5 C8 122.8(6) . . ?
C4 C5 C6 119.5(6) . . ?
C6 C5 C8 117.6(6) . . ?
N2 C27 C22 113.2(6) . . ?
C26 C27 N2 124.3(6) . . ?
C26 C27 C22 122.1(6) . . ?
N3 C22 C24 125.0(6) . . ?
N3 C22 C27 118.1(6) . . ?
C24 C22 C27 116.9(6) . . ?
C16 C15 C14 118.2(7) . . ?
N3 C17 C18 114.4(6) . . ?
C19 C17 N3 106.9(6) . . ?
C19 C17 C18 138.5(6) . . ?
C15 C16 S001 118.3(6) . . ?
C15 C16 C10 121.8(7) . . ?
C10 C16 S001 119.9(6) . . ?
C2 C7 C6 121.9(7) . . ?
C21 C20 C19 108.2(7) . . ?
C27 C26 C25 118.9(7) . . ?
C23 C25 C26 122.7(7) . . ?
C25 C23 C24 119.8(7) . . ?
C5 C4 C3 120.8(7) . . ?
C11 C12 C13 120.3(7) . . ?
C14 C12 C13 124.2(7) . . ?
C14 C12 C11 115.5(7) . . ?
C17 C19 C20 108.8(6) . . ?
C10 C11 C12 122.1(7) . . ?
C7 C2 C3 119.5(6) . . ?
C7 C2 C1 117.7(7) . . ?
C3 C2 C1 122.7(7) . . ?
C11 C10 C16 119.3(7) . . ?
C7 C6 C5 119.8(7) . . ?
N9 N1 S001 110.9(4) . . ?
N9 N1 C18 106.2(5) . . ?
C18 N1 S001 116.6(5) . . ?
N2 C18 C17 108.1(6) . . ?
N2 C18 N1 102.6(5) . . ?
N1 C18 C17 112.4(5) . . ?
C2 C3 C4 118.4(6) . . ?
C15 C14 C12 123.0(7) . . ?
C20 C21 N3 112.4(7) . . ?

loop_
_geom_bond_atom_site_label_1
_geom_bond_atom_site_label_2
_geom_bond_distance
_geom_bond_site_symmetry_2
_geom_bond_publ_flag
S001 O1 1.456(4) . ?
S001 O2 1.432(5) . ?
S001 C16 1.775(7) . ?
S001 N1 1.654(6) . ?
N9 C8 1.257(9) . ?
N9 N1 1.471(8) . ?
N3 C22 1.350(9) . ?
N3 C17 1.413(9) . ?
N3 C21 1.418(10) . ?
N2 C8 1.444(8) . ?
N2 C27 1.424(8) . ?
N2 C18 1.456(9) . ?
C24 C22 1.382(10) . ?
C24 C23 1.463(10) . ?
C8 C5 1.470(9) . ?
C5 C4 1.370(10) . ?
C5 C6 1.401(10) . ?
C27 C22 1.451(9) . ?
C27 C26 1.368(10) . ?
C15 C16 1.336(11) . ?
C15 C14 1.403(12) . ?
C17 C19 1.379(10) . ?
C17 C18 1.511(10) . ?
C16 C10 1.438(10) . ?
C7 C2 1.386(10) . ?
C7 C6 1.388(10) . ?
C20 C19 1.382(10) . ?
C20 C21 1.270(11) . ?
C13 C12 1.469(11) . ?
C26 C25 1.377(11) . ?
C25 C23 1.331(11) . ?
C4 C3 1.455(10) . ?
C12 C11 1.435(11) . ?
C12 C14 1.414(11) . ?
C11 C10 1.338(11) . ?
C2 C3 1.390(10) . ?
C2 C1 1.461(10) . ?
N1 C18 1.498(8) . ?

loop_
_platon_squeeze_void_nr
_platon_squeeze_void_average_x
_platon_squeeze_void_average_y
_platon_squeeze_void_average_z
_platon_squeeze_void_volume
_platon_squeeze_void_count_electrons
_platon_squeeze_void_content
1 -0.025 0.000 -0.011 2952 999 ' '

loop_
_twin_individual_id
_twin_individual_mass_fraction_refined
1 0.4(2)
2 0.6(2)
